data_7104317
loop_
_publ_author_name
'Jones, Leigh F'
'Prescimone, Alessandro'
'Evangelisti, Marco'
'Brechin, Euan K'

_publ_section_related_literature
;
?
;
_publ_section_title
;
 1D chains of Mn6 single-molecule magnets.
;
_journal_issue 15
_journal_name_full 'Chemical communications (Cambridge, England)'
_journal_page_first 2023
_journal_page_last 2025
_journal_paper_doi 10.1039/b900743a
_journal_volume 34
_journal_year 2009
_chemical_compound_source 'Leigh Jones/Project Student, LFJ60D'
_chemical_formula_moiety 'C72 H90 Mn6 N6 O24, 2(C2 H6 O)'
_chemical_formula_sum 'C76 H102 Mn6 N6 O26'
_chemical_formula_weight 1845.24
_space_group_IT_number 13
_symmetry_cell_setting monoclinic
_symmetry_space_group_name_Hall '-P 2yac'
_symmetry_space_group_name_H-M 'P 1 2/n 1'
_atom_sites_solution_hydrogens geom
_atom_sites_solution_primary direct
_audit_creation_date 08-01-22
_audit_creation_method CRYSTALS_ver_12.85
_cell_angle_alpha 90
_cell_angle_beta 90.515(3)
_cell_angle_gamma 90
_cell_formula_units_Z 4
_cell_length_a 22.1494(9)
_cell_length_b 13.0217(5)
_cell_length_c 29.4283(12)
_cell_measurement_reflns_used 0
_cell_measurement_temperature 150
_cell_measurement_theta_max 0
_cell_measurement_theta_min 0
_cell_volume 8487.5(6)
_computing_cell_refinement 'SAINT (Siemens ,1995)'
_computing_data_collection 'SMART (Siemens, 1993)'
_computing_data_reduction 'SAINT (Siemens ,1995)'
_computing_molecular_graphics 'CAMERON (Watkin et al., 1996)'
_computing_publication_material 'CRYSTALS (Betteridge et al., 2003)'
_computing_structure_refinement 'CRYSTALS (Betteridge et al., 2003)'
_computing_structure_solution 'SIR92 (Altomare et al., 1994)'
_diffrn_ambient_temperature 150
_diffrn_measured_fraction_theta_full 0.999
_diffrn_measured_fraction_theta_max 0.994
_diffrn_measurement_device 'Bruker SMART'
_diffrn_measurement_device_type Area
_diffrn_measurement_method \w
_diffrn_radiation_monochromator graphite
_diffrn_radiation_type 'Mo K\a'
_diffrn_radiation_wavelength 0.71073
_diffrn_reflns_av_R_equivalents 0.083
_diffrn_reflns_limit_h_max 27
_diffrn_reflns_limit_h_min -27
_diffrn_reflns_limit_k_max 16
_diffrn_reflns_limit_k_min 0
_diffrn_reflns_limit_l_max 36
_diffrn_reflns_limit_l_min 0
_diffrn_reflns_number 17306
_diffrn_reflns_theta_full 25.865
_diffrn_reflns_theta_max 26.393
_diffrn_reflns_theta_min 1.710
_diffrn_standards_number 0
_exptl_absorpt_coefficient_mu 0.944
_exptl_absorpt_correction_T_max 0.82
_exptl_absorpt_correction_T_min 0.43
_exptl_absorpt_correction_type multi-scan
_exptl_absorpt_process_details 'SADABS (Siemens, 1996)'
_exptl_crystal_colour black
_exptl_crystal_density_diffrn 1.44
_exptl_crystal_density_method 'not measured'
_exptl_crystal_description block
_exptl_crystal_F_000 3624
_exptl_crystal_recrystallization_method
;
Evaporation of EtOH solvent.
;
_exptl_crystal_size_max 0.38
_exptl_crystal_size_mid 0.38
_exptl_crystal_size_min 0.21
_platon_squeeze_details
;
There are two principal voids. These are likely to contain EtOH.
;
_refine_diff_density_max 2.01
_refine_diff_density_min -2.21
_refine_ls_extinction_method None
_refine_ls_goodness_of_fit_ref 0.9661
_refine_ls_hydrogen_treatment noref
_refine_ls_matrix_type full
_refine_ls_number_parameters 1050
_refine_ls_number_reflns 74379
_refine_ls_number_restraints 96
_refine_ls_R_factor_all 0.1162
_refine_ls_R_factor_gt 0.0739
_refine_ls_shift/su_max 0.000642
_refine_ls_structure_factor_coef Fsqd
_refine_ls_weighting_details
;
Method= Modified Sheldrick
w=1/[\s^2^(F^2^) + ( 0.04P)^2^ + 0.00P]
,where P=(max(Fo^2^,0) + 2Fc^2^)/3
;
_refine_ls_weighting_scheme calc
_refine_ls_wR_factor_all 0.1741
_refine_ls_wR_factor_gt 0.1528
_refine_ls_wR_factor_ref 0.1741
_reflns_limit_h_max 27
_reflns_limit_h_min -27
_reflns_limit_k_max 16
_reflns_limit_k_min 0
_reflns_limit_l_max 36
_reflns_limit_l_min 0
_reflns_number_gt 11619
_reflns_number_total 17306
_reflns_threshold_expression I>2.0\s(I)
_oxford_diffrn_Wilson_B_factor 0.96
_oxford_diffrn_Wilson_scale 73.67
_oxford_refine_ls_r_factor_ref 0.1162
_oxford_refine_ls_scale 0.12827(4)
_oxford_reflns_number_all 17305
_oxford_reflns_threshold_expression_ref I>-10.0\s(I)
_oxford_structure_analysis_title 'eb7197 in P2/n'
_cod_data_source_file b900743a.txt
_cod_data_source_block EB7197
_cod_depositor_comments
;
The following automatic conversions were performed:
'_symmetry_cell_setting' value 'Monoclinic' changed to 'monoclinic'
according to '/home/saulius/struct/CIF-dictionaries/cif_core.dic'
dictionary named 'cif_core.dic' version 2.4.1 from 2010-06-29.

Automatic conversion script
Id: cif_fix_enum 1527 2010-12-29 10:47:43Z saulius 
;
_cod_original_sg_symbol_H-M 'P 1 2/n 1 '
_cod_database_code 7104317

loop_
_symmetry_equiv_pos_as_xyz
x,y,z
-x,-y,-z
-x+1/2,y,-z+1/2
x+1/2,-y,z+1/2

loop_
_atom_site_label
_atom_site_type_symbol
_atom_site_fract_x
_atom_site_fract_y
_atom_site_fract_z
_atom_site_U_iso_or_equiv
_atom_site_occupancy
_atom_site_adp_type
_atom_site_refinement_flags_posn
_atom_site_refinement_flags_adp
_atom_site_refinement_flags_occupancy
_atom_site_disorder_assembly
_atom_site_disorder_group
_oxford_atom_site_special_shape
_atom_site_attached_hydrogens
Mn1 Mn 0.94937(4) 1.13541(7) 0.38988(3) 0.0174 1.0000 Uani . . . . . . .
Mn2 Mn 0.98897(4) 0.89812(7) 0.40461(3) 0.0161 1.0000 Uani . . . . . . .
Mn3 Mn 0.93030(4) 1.02868(7) 0.48827(3) 0.0130 1.0000 Uani . . . . . . .
O4 O 0.95247(16) 1.0189(3) 0.42737(12) 0.0142 1.0000 Uani . . . . . . .
O5 O 0.95112(19) 1.2494(3) 0.35209(14) 0.0223 1.0000 Uani . . . . . . .
C6 C 0.9330(2) 1.2487(5) 0.3090(2) 0.0189 1.0000 Uani . . . . . . .
C7 C 0.9069(3) 1.3380(5) 0.2915(2) 0.0260 1.0000 Uani . . . . . . .
C8 C 0.8891(3) 1.3451(6) 0.2468(2) 0.0335 1.0000 Uani . . . . . . .
C9 C 0.8959(3) 1.2625(6) 0.2178(2) 0.0341 1.0000 Uani . . . . . . .
C10 C 0.9215(3) 1.1742(6) 0.2345(2) 0.0312 1.0000 Uani . . . . . . .
C11 C 0.9412(3) 1.1651(5) 0.2797(2) 0.0264 1.0000 Uani . . . . . . .
C12 C 0.9710(3) 1.0701(5) 0.2943(2) 0.0214 1.0000 Uani . . . . . . .
N13 N 0.9754(2) 1.0490(4) 0.33763(17) 0.0211 1.0000 Uani . . . . . . .
O14 O 1.00826(19) 0.9616(3) 0.34852(14) 0.0239 1.0000 Uani . . . . . . .
C15 C 0.9996(3) 1.0003(6) 0.2606(2) 0.0354 1.0000 Uani . U . . . . .
C16 C 0.9567(6) 0.9131(10) 0.2460(4) 0.0394 0.583(11) Uani . . P 5 1 . .
O17 O 1.02809(18) 0.7792(3) 0.38673(14) 0.0203 1.0000 Uani . . . . . . .
C18 C 1.0101(2) 0.6836(5) 0.3968(2) 0.0172 1.0000 Uani . . . . . . .
C19 C 1.0297(3) 0.6043(5) 0.3684(2) 0.0260 1.0000 Uani . . . . . . .
C20 C 1.0101(3) 0.5040(5) 0.3749(2) 0.0301 1.0000 Uani . . . . . . .
C21 C 0.9720(3) 0.4814(5) 0.4102(2) 0.0274 1.0000 Uani . . . . . . .
C22 C 0.9554(3) 0.5566(4) 0.4397(2) 0.0212 1.0000 Uani . . . . . . .
C23 C 0.9746(2) 0.6599(5) 0.43467(19) 0.0170 1.0000 Uani . . . . . . .
C24 C 0.9617(2) 0.7346(4) 0.47082(19) 0.0153 1.0000 Uani . . . . . . .
N25 N 0.9719(2) 0.8311(4) 0.46346(16) 0.0166 1.0000 Uani . . . . . . .
O26 O 0.96885(17) 0.8972(3) 0.50039(13) 0.0171 1.0000 Uani . . . . . . .
C27 C 0.9365(3) 0.6985(5) 0.5149(2) 0.0207 1.0000 Uani . . . . . . .
C28 C 0.8676(3) 0.7087(6) 0.5137(3) 0.0361 1.0000 Uani . . . . . . .
O29 O 0.92107(16) 1.0519(3) 0.55209(13) 0.0154 1.0000 Uani . . . . . . .
C30 C 0.8706(2) 1.0985(4) 0.5669(2) 0.0153 1.0000 Uani . . . . . . .
C31 C 0.8465(3) 1.0662(5) 0.6084(2) 0.0252 1.0000 Uani . . . . . . .
C32 C 0.7942(3) 1.1077(5) 0.6254(2) 0.0260 1.0000 Uani . . . . . . .
C33 C 0.7653(3) 1.1856(5) 0.6012(2) 0.0213 1.0000 Uani . . . . . . .
C34 C 0.7896(3) 1.2224(5) 0.5616(2) 0.0229 1.0000 Uani . . . . . . .
C35 C 0.8429(2) 1.1805(4) 0.54360(19) 0.0166 1.0000 Uani . . . . . . .
C36 C 0.8680(2) 1.2268(4) 0.5019(2) 0.0161 1.0000 Uani . . . . . . .
N37 N 0.9041(2) 1.1754(4) 0.47669(15) 0.0161 1.0000 Uani . . . . . . .
O38 O 0.92967(18) 1.2220(3) 0.44053(13) 0.0184 1.0000 Uani . . . . . . .
C39 C 0.8520(3) 1.3363(5) 0.4902(2) 0.0222 1.0000 Uani . . . . . . .
C40 C 0.8714(3) 1.4127(5) 0.5263(2) 0.0274 1.0000 Uani . . . . . . .
O41 O 0.85361(19) 1.1012(4) 0.37371(15) 0.0298 1.0000 Uani . . . . . . .
C42 C 0.8059(3) 1.1743(7) 0.3639(3) 0.0477 1.0000 Uani . U . . . . .
C43 C 0.7755(7) 1.1470(14) 0.3194(6) 0.0479 0.56(2) Uani . U P 4 2 . .
O44 O 0.8978(2) 0.8459(4) 0.38054(16) 0.0340 1.0000 Uani . U . . . . .
C45 C 0.8738(7) 0.7704(12) 0.3525(5) 0.0349 0.527(11) Uani . U P 3 1 . .
C46 C 0.8281(6) 0.8102(11) 0.3190(5) 0.0357 0.527(11) Uani . U P 3 1 . .
O47 O 1.0539(2) 1.1524(4) 0.39818(16) 0.0359 1.0000 Uani . U . . . . .
C48 C 1.0909(8) 1.1811(15) 0.3595(7) 0.0508 0.527(15) Uani . U P 1 2 . .
C49 C 1.1510(8) 1.2217(14) 0.3645(6) 0.0628 0.527(15) Uani . U P 1 2 . .
C50 C 0.7541(10) 1.129(2) 0.3404(9) 0.0592 0.44(2) Uani . U P 4 1 . .
C51 C 0.8849(10) 0.8164(19) 0.3352(8) 0.0672 0.473(11) Uani . U P 3 2 . .
C52 C 0.8719(12) 0.716(2) 0.3281(9) 0.0909 0.473(11) Uani . U P 3 2 . .
C53 C 1.0990(10) 1.219(2) 0.3778(8) 0.0613 0.473(15) Uani . U P 1 1 . .
C54 C 1.1053(10) 1.203(2) 0.3261(8) 0.0763 0.473(15) Uani . U P 1 1 . .
C55 C 1.0669(10) 1.0441(17) 0.2510(7) 0.0524 0.417(11) Uani . U P 5 2 . .
Mn101 Mn 0.42974(4) 0.62764(8) 0.39196(3) 0.0192 1.0000 Uani . . . . . . .
Mn102 Mn 0.55639(4) 0.50389(8) 0.40349(3) 0.0187 1.0000 Uani . . . . . . .
Mn103 Mn 0.49835(4) 0.62247(7) 0.49010(3) 0.0158 1.0000 Uani . . . . . . .
O104 O 0.49707(16) 0.5914(3) 0.42822(13) 0.0175 1.0000 Uani . . . . . . .
O105 O 0.36405(18) 0.6541(4) 0.35220(14) 0.0258 1.0000 Uani . . . . . . .
C106 C 0.3714(3) 0.6915(5) 0.31015(19) 0.0211 1.0000 Uani . . . . . . .
C107 C 0.3265(3) 0.7565(6) 0.2918(2) 0.0276 1.0000 Uani . . . . . . .
C108 C 0.3331(3) 0.8024(6) 0.2499(2) 0.0319 1.0000 Uani . . . . . . .
C109 C 0.3836(3) 0.7834(6) 0.2243(2) 0.0326 1.0000 Uani . . . . . . .
C110 C 0.4264(3) 0.7153(6) 0.2401(2) 0.0347 1.0000 Uani . . . . . . .
C111 C 0.4206(3) 0.6671(5) 0.2826(2) 0.0256 1.0000 Uani . . . . . . .
C112 C 0.4646(3) 0.5880(6) 0.2963(2) 0.0302 1.0000 Uani . . . . . . .
N113 N 0.4735(2) 0.5675(4) 0.33900(18) 0.0265 1.0000 Uani . . . . . . .
O114 O 0.51152(19) 0.4874(4) 0.34859(15) 0.0277 1.0000 Uani . . . . . . .
C115 C 0.4950(4) 0.5206(8) 0.2611(3) 0.0604 1.0000 Uani . U . . . . .
C116 C 0.4536(4) 0.4205(8) 0.2533(3) 0.0611 1.0000 Uani . U . . . . .
O117 O 0.61720(17) 0.4174(3) 0.38264(14) 0.0218 1.0000 Uani . . . . . . .
C118 C 0.6751(3) 0.4439(5) 0.3880(2) 0.0234 1.0000 Uani . . . . . . .
C119 C 0.7149(3) 0.4212(6) 0.3522(2) 0.0312 1.0000 Uani . . . . . . .
C120 C 0.7746(3) 0.4492(7) 0.3556(2) 0.0390 1.0000 Uani . . . . . . .
C121 C 0.7972(3) 0.4981(6) 0.3933(2) 0.0334 1.0000 Uani . . . . . . .
C122 C 0.7596(3) 0.5176(6) 0.4288(2) 0.0293 1.0000 Uani . . . . . . .
C123 C 0.6981(3) 0.4907(5) 0.4276(2) 0.0217 1.0000 Uani . . . . . . .
C124 C 0.6606(3) 0.5104(5) 0.4673(2) 0.0198 1.0000 Uani . . . . . . .
N125 N 0.6023(2) 0.5183(4) 0.46156(17) 0.0183 1.0000 Uani . . . . . . .
O126 O 0.56675(16) 0.5287(3) 0.50004(13) 0.0185 1.0000 Uani . . . . . . .
C127 C 0.6896(3) 0.5193(6) 0.5135(2) 0.0280 1.0000 Uani . . . . . . .
C128 C 0.6975(3) 0.6303(6) 0.5285(3) 0.0350 1.0000 Uani . . . . . . .
O129 O 0.48843(17) 0.6344(3) 0.55400(13) 0.0190 1.0000 Uani . . . . . . .
C130 C 0.4775(3) 0.7271(5) 0.5719(2) 0.0193 1.0000 Uani . . . . . . .
C131 C 0.5056(3) 0.7539(5) 0.6129(2) 0.0223 1.0000 Uani . . . . . . .
C132 C 0.4956(3) 0.8467(6) 0.6318(2) 0.0318 1.0000 Uani . . . . . . .
C133 C 0.4579(3) 0.9171(5) 0.6120(2) 0.0339 1.0000 Uani . . . . . . .
C134 C 0.4292(3) 0.8915(5) 0.5714(2) 0.0270 1.0000 Uani . . . . . . .
C135 C 0.4379(3) 0.7974(5) 0.5507(2) 0.0227 1.0000 Uani . . . . . . .
C136 C 0.4030(3) 0.7727(5) 0.5088(2) 0.0197 1.0000 Uani . . . . . . .
N137 N 0.4229(2) 0.7028(4) 0.48145(16) 0.0165 1.0000 Uani . . . . . . .
O138 O 0.38713(17) 0.6778(3) 0.44418(14) 0.0207 1.0000 Uani . . . . . . .
C139 C 0.3442(3) 0.8273(5) 0.5002(2) 0.0259 1.0000 Uani . . . . . . .
C140 C 0.2979(3) 0.8025(6) 0.5371(2) 0.0295 1.0000 Uani . . . . . . .
O141 O 0.4704(2) 0.7831(4) 0.38123(18) 0.0386 1.0000 Uani . U . . . . .
C142 C 0.4314(5) 0.8803(9) 0.3944(4) 0.0404 0.690(13) Uani . . P 2 2 . .
C143 C 0.4175(6) 0.9361(10) 0.3520(5) 0.0532 0.690(13) Uani . . P 2 2 . .
O144 O 0.6042(2) 0.6420(5) 0.37609(18) 0.0507 1.0000 Uani . U . . . . .
C145 C 0.6215(4) 0.6572(7) 0.3304(3) 0.0535 1.0000 Uani . U . . . . .
C146 C 0.6773(4) 0.7188(8) 0.3291(3) 0.0558 1.0000 Uani . U . . . . .
O147 O 0.3967(2) 0.4648(4) 0.40061(15) 0.0312 1.0000 Uani . . . . . . .
C148 C 0.4554(10) 0.868(2) 0.3579(9) 0.0385 0.310(13) Uani . U P 2 1 . .
C149 C 0.4140(12) 0.923(2) 0.3861(11) 0.0387 0.310(13) Uani . U P 2 1 . .
C201 C 0.7405(2) 0.9241(4) 0.4843(2) 0.0177 1.0000 Uani . . . . . . .
C202 C 0.6896(2) 0.8855(4) 0.4613(2) 0.0171 1.0000 Uani . . . . . . .
C203 C 0.6382(2) 0.8610(4) 0.4862(2) 0.0183 1.0000 Uani . . . . . . .
C204 C 0.6359(3) 0.8790(5) 0.5321(2) 0.0257 1.0000 Uani . . . . . . .
C205 C 0.6857(3) 0.9208(5) 0.5545(2) 0.0278 1.0000 Uani . . . . . . .
C206 C 0.7379(3) 0.9414(5) 0.5305(2) 0.0260 1.0000 Uani . . . . . . .
C207 C 0.7981(3) 0.9457(5) 0.4598(2) 0.0212 1.0000 Uani . . . . . . .
O208 O 0.84258(17) 0.9700(3) 0.48442(15) 0.0248 1.0000 Uani . . . . . . .
O209 O 0.79915(18) 0.9390(4) 0.41733(15) 0.0273 1.0000 Uani . . . . . . .
C210 C 0.5860(3) 0.8075(5) 0.4630(2) 0.0208 1.0000 Uani . . . . . . .
O211 O 0.55338(18) 0.7546(3) 0.48890(15) 0.0252 1.0000 Uani . . . . . . .
O212 O 0.57883(18) 0.8179(3) 0.42085(15) 0.0271 1.0000 Uani . . . . . . .
H1071 H 0.2920 0.7684 0.3083 0.0330 1.0000 Uiso . . . . . . .
H1081 H 0.3036 0.8478 0.2395 0.0397 1.0000 Uiso . . . . . . .
H1091 H 0.3891 0.8171 0.1965 0.0389 1.0000 Uiso . . . . . . .
H1101 H 0.4600 0.6998 0.2221 0.0409 1.0000 Uiso . . . . . . .
H1191 H 0.7008 0.3860 0.3265 0.0370 1.0000 Uiso . . . . . . .
H1201 H 0.8001 0.4331 0.3319 0.0478 1.0000 Uiso . . . . . . .
H1211 H 0.8376 0.5173 0.3951 0.0400 1.0000 Uiso . . . . . . .
H1221 H 0.7751 0.5491 0.4547 0.0358 1.0000 Uiso . . . . . . .
H1311 H 0.5316 0.7071 0.6272 0.0260 1.0000 Uiso . . . . . . .
H1321 H 0.5152 0.8632 0.6590 0.0397 1.0000 Uiso . . . . . . .
H1331 H 0.4511 0.9793 0.6257 0.0408 1.0000 Uiso . . . . . . .
H1341 H 0.4036 0.9377 0.5580 0.0329 1.0000 Uiso . . . . . . .
H71 H 0.9012 1.3926 0.3103 0.0315 1.0000 Uiso . . . . . . .
H81 H 0.8727 1.4047 0.2363 0.0399 1.0000 Uiso . . . . . . .
H91 H 0.8836 1.2673 0.1876 0.0418 1.0000 Uiso . . . . . . .
H101 H 0.9259 1.1196 0.2150 0.0369 1.0000 Uiso . . . . . . .
H532 H 1.1384 1.2066 0.3906 0.0970 0.473(15) Uiso . . P 1 1 . .
H531 H 1.0880 1.2906 0.3805 0.0969 0.473(15) Uiso . . P 1 1 . .
H191 H 1.0551 0.6177 0.3452 0.0309 1.0000 Uiso . . . . . . .
H201 H 1.0220 0.4517 0.3554 0.0348 1.0000 Uiso . . . . . . .
H211 H 0.9575 0.4136 0.4138 0.0327 1.0000 Uiso . . . . . . .
H511 H 0.9200 0.8388 0.3163 0.0721 0.473(11) Uiso . . P 3 2 . .
H512 H 0.8508 0.8623 0.3242 0.0720 0.473(11) Uiso . . P 3 2 . .
H1511 H 0.8668 1.0141 0.6246 0.0311 1.0000 Uiso . . . . . . .
H321 H 0.7784 1.0832 0.6525 0.0297 1.0000 Uiso . . . . . . .
H331 H 0.7288 1.2128 0.6115 0.0279 1.0000 Uiso . . . . . . .
H341 H 0.7704 1.2757 0.5458 0.0260 1.0000 Uiso . . . . . . .
H2021 H 0.6908 0.8767 0.4303 0.0197 1.0000 Uiso . . . . . . .
H2041 H 0.6018 0.8622 0.5490 0.0300 1.0000 Uiso . . . . . . .
H2051 H 0.6838 0.9342 0.5852 0.0339 1.0000 Uiso . . . . . . .
H2061 H 0.7717 0.9656 0.5453 0.0319 1.0000 Uiso . . . . . . .
H391 H 0.8696 1.3534 0.4607 0.0259 1.0000 Uiso . . . . . . .
H392 H 0.8086 1.3396 0.4866 0.0257 1.0000 Uiso . . . . . . .
H1403 H 0.2598 0.8362 0.5307 0.0459 1.0000 Uiso . . . . . . .
H1401 H 0.3124 0.8252 0.5670 0.0458 1.0000 Uiso . . . . . . .
H1402 H 0.2906 0.7290 0.5389 0.0462 1.0000 Uiso . . . . . . .
H272 H 0.9530 0.7387 0.5400 0.0282 1.0000 Uiso . . . . . . .
H271 H 0.9471 0.6270 0.5198 0.0281 1.0000 Uiso . . . . . . .
H1272 H 0.7294 0.4875 0.5129 0.0372 1.0000 Uiso . . . . . . .
H1271 H 0.6649 0.4841 0.5354 0.0368 1.0000 Uiso . . . . . . .
H1392 H 0.3514 0.9009 0.5001 0.0300 1.0000 Uiso . . . . . . .
H1391 H 0.3277 0.8059 0.4712 0.0298 1.0000 Uiso . . . . . . .
H282 H 0.8509 0.6780 0.5411 0.0550 1.0000 Uiso . . . . . . .
H283 H 0.8562 0.7805 0.5133 0.0550 1.0000 Uiso . . . . . . .
H281 H 0.8507 0.6750 0.4875 0.0550 1.0000 Uiso . . . . . . .
H1282 H 0.7172 0.6325 0.5579 0.0530 1.0000 Uiso . . . . . . .
H1283 H 0.7216 0.6675 0.5068 0.0530 1.0000 Uiso . . . . . . .
H1281 H 0.6588 0.6626 0.5311 0.0531 1.0000 Uiso . . . . . . .
H401 H 0.8557 1.4795 0.5181 0.0410 1.0000 Uiso . . . . . . .
H402 H 0.9146 1.4159 0.5278 0.0411 1.0000 Uiso . . . . . . .
H403 H 0.8553 1.3938 0.5549 0.0405 1.0000 Uiso . . . . . . .
H1151 H 0.5350 0.4991 0.2715 0.0741 1.0000 Uiso . . . . . . .
H1152 H 0.4996 0.5571 0.2330 0.0740 1.0000 Uiso . . . . . . .
H1451 H 0.6280 0.5893 0.3161 0.0982 1.0000 Uiso . . . . . . .
H1452 H 0.5898 0.6931 0.3135 0.0983 1.0000 Uiso . . . . . . .
H542 H 1.1320 1.2519 0.3128 0.1220 0.473(15) Uiso . . P 1 1 . .
H543 H 1.1214 1.1339 0.3195 0.1220 0.473(15) Uiso . . P 1 1 . .
H541 H 1.0660 1.2073 0.3111 0.1221 0.473(15) Uiso . . P 1 1 . .
H1461 H 0.6960 0.7095 0.3000 0.1241 1.0000 Uiso . . . . . . .
H1463 H 0.7034 0.6943 0.3542 0.1241 1.0000 Uiso . . . . . . .
H1462 H 0.6655 0.7920 0.3342 0.1238 1.0000 Uiso . . . . . . .
H462 H 0.8205 0.7589 0.2964 0.0911 0.527(11) Uiso . . P 3 1 . .
H461 H 0.8432 0.8730 0.3052 0.0909 0.527(11) Uiso . . P 3 1 . .
H463 H 0.7918 0.8249 0.3363 0.0911 0.527(11) Uiso . . P 3 1 . .
H451 H 0.9088 0.7437 0.3333 0.0719 0.527(11) Uiso . . P 3 1 . .
H452 H 0.8577 0.7156 0.3697 0.0721 0.527(11) Uiso . . P 3 1 . .
H482 H 1.0676 1.2357 0.3451 0.0971 0.527(15) Uiso . . P 1 2 . .
H481 H 1.0934 1.1223 0.3410 0.0970 0.527(15) Uiso . . P 1 2 . .
H161 H 0.9758 0.8715 0.2247 0.0690 0.583(11) Uiso . . P 5 1 . .
H163 H 0.9460 0.8747 0.2721 0.0689 0.583(11) Uiso . . P 5 1 . .
H162 H 0.9211 0.9444 0.2328 0.0689 0.583(11) Uiso . . P 5 1 . .
H2111 H 1.0854 1.0071 0.2261 0.0860 0.417(11) Uiso . . P 5 2 . .
H2113 H 1.0927 1.0347 0.2777 0.0860 0.417(11) Uiso . . P 5 2 . .
H2112 H 1.0660 1.1156 0.2437 0.0860 0.417(11) Uiso . . P 5 2 . .
H221 H 0.9307 0.5389 0.4636 0.0280 1.0000 Uiso . . . . . . .
H311 H 0.4032 0.9886 0.3724 0.0740 0.310(13) Uiso . . P 2 1 . .
H312 H 0.4310 0.9346 0.4154 0.0739 0.310(13) Uiso . . P 2 1 . .
H313 H 0.3772 0.8836 0.3891 0.0740 0.310(13) Uiso . . P 2 1 . .
H121 H 0.4908 0.9114 0.3522 0.0440 0.310(13) Uiso . . P 2 1 . .
H122 H 0.4365 0.8520 0.3289 0.0440 0.310(13) Uiso . . P 2 1 . .
H493 H 1.1705 1.2203 0.3351 0.1219 0.527(15) Uiso . . P 1 2 . .
H492 H 1.1482 1.2938 0.3736 0.1220 0.527(15) Uiso . . P 1 2 . .
H491 H 1.1741 1.1853 0.3864 0.1220 0.527(15) Uiso . . P 1 2 . .
H1421 H 0.4537 0.9246 0.4147 0.0449 0.690(13) Uiso . . P 2 2 . .
H1422 H 0.3943 0.8594 0.4089 0.0451 0.690(13) Uiso . . P 2 2 . .
H1161 H 0.4744 0.3709 0.2333 0.0942 1.0000 Uiso . . . . . . .
H1162 H 0.4448 0.3846 0.2823 0.0938 1.0000 Uiso . . . . . . .
H1163 H 0.4149 0.4369 0.2391 0.0940 1.0000 Uiso . . . . . . .
H1433 H 0.3974 1.0005 0.3585 0.0739 0.690(13) Uiso . . P 2 2 . .
H1432 H 0.4537 0.9515 0.3354 0.0741 0.690(13) Uiso . . P 2 2 . .
H1431 H 0.3910 0.8967 0.3327 0.0741 0.690(13) Uiso . . P 2 2 . .
H523 H 0.8845 0.6867 0.2970 0.0910 0.473(11) Uiso . . P 3 2 . .
H522 H 0.8924 0.6672 0.3497 0.0911 0.473(11) Uiso . . P 3 2 . .
H521 H 0.8285 0.6963 0.3297 0.0910 0.473(11) Uiso . . P 3 2 . .
H441 H 0.8693 0.8787 0.3914 0.0450 1.0000 Uiso . . . . . . .
H1441 H 0.6011 0.6942 0.3915 0.0540 1.0000 Uiso . . . . . . .
H1472 H 0.3737 0.4279 0.3848 0.0491 1.0000 Uiso . . . . . . .
H1411 H 0.4991 0.7980 0.3974 0.0590 1.0000 Uiso . . . . . . .
H1471 H 0.4088 0.4129 0.4132 0.0492 1.0000 Uiso . . . . . . .
H433 H 0.7428 1.1951 0.3147 0.1129 0.56(2) Uiso . . P 4 2 . .
H432 H 0.8031 1.1472 0.2965 0.1129 0.56(2) Uiso . . P 4 2 . .
H431 H 0.7575 1.0797 0.3237 0.1128 0.56(2) Uiso . . P 4 2 . .
H503 H 0.7198 1.1770 0.3377 0.1130 0.44(2) Uiso . . P 4 1 . .
H501 H 0.7624 1.1023 0.3111 0.1129 0.44(2) Uiso . . P 4 1 . .
H502 H 0.7369 1.0700 0.3584 0.1130 0.44(2) Uiso . . P 4 1 . .
H421 H 0.7842 1.1899 0.3914 0.0509 1.0000 Uiso . . . . . . .
H422 H 0.8232 1.2379 0.3530 0.0510 1.0000 Uiso . . . . . . .
H411 H 0.8319 1.0729 0.3915 0.0459 1.0000 Uiso . . . . . . .
H471 H 1.0774 1.1296 0.4173 0.0511 1.0000 Uiso . . . . . . .
H153 H 1.0359 0.9719 0.2738 0.0420 0.584(11) Uiso . . P 5 1 . .
H154 H 1.0093 1.0411 0.2339 0.0417 0.584(11) Uiso . . P 5 1 . .
H152 H 1.0011 0.9314 0.2722 0.0420 0.416(11) Uiso . . P 5 2 . .
H151 H 0.9762 1.0019 0.2325 0.0420 0.416(11) Uiso . . P 5 2 . .

loop_
_atom_site_aniso_label
_atom_site_aniso_U_11
_atom_site_aniso_U_22
_atom_site_aniso_U_33
_atom_site_aniso_U_23
_atom_site_aniso_U_13
_atom_site_aniso_U_12
Mn1 0.0225(4) 0.0152(4) 0.0144(4) 0.0023(4) 0.0009(3) -0.0001(4)
Mn2 0.0193(4) 0.0158(4) 0.0132(4) 0.0013(4) 0.0008(3) -0.0001(4)
Mn3 0.0121(4) 0.0147(4) 0.0120(4) 0.0000(4) -0.0009(3) -0.0015(3)
O4 0.0151(18) 0.017(2) 0.0106(19) -0.0006(16) 0.0027(15) -0.0004(16)
O5 0.029(2) 0.017(2) 0.021(2) 0.0031(19) 0.0004(18) -0.0033(19)
C6 0.014(3) 0.024(3) 0.019(3) 0.006(3) 0.002(2) -0.003(2)
C7 0.022(3) 0.026(3) 0.030(4) 0.005(3) -0.002(3) -0.002(3)
C8 0.028(3) 0.037(4) 0.035(4) 0.015(3) -0.008(3) 0.001(3)
C9 0.039(4) 0.040(4) 0.023(4) 0.007(3) -0.012(3) 0.004(4)
C10 0.035(4) 0.039(4) 0.020(3) 0.004(3) -0.001(3) 0.002(3)
C11 0.025(3) 0.028(3) 0.026(3) 0.004(3) 0.009(3) 0.001(3)
C12 0.025(3) 0.020(3) 0.020(3) 0.002(3) 0.006(2) -0.006(3)
N13 0.021(2) 0.019(3) 0.023(3) 0.003(2) 0.005(2) 0.004(2)
O14 0.031(2) 0.021(2) 0.020(2) 0.0065(19) 0.0054(18) 0.009(2)
C15 0.045(4) 0.042(4) 0.019(3) 0.003(3) 0.007(3) 0.007(4)
C16 0.051(8) 0.031(7) 0.037(7) -0.011(6) -0.002(6) 0.002(6)
O17 0.022(2) 0.017(2) 0.021(2) 0.0016(18) 0.0037(17) 0.0003(18)
C18 0.016(3) 0.017(3) 0.018(3) 0.004(2) -0.008(2) 0.000(2)
C19 0.037(4) 0.023(3) 0.018(3) -0.003(3) 0.000(3) 0.003(3)
C20 0.044(4) 0.019(3) 0.027(4) -0.005(3) 0.002(3) 0.000(3)
C21 0.031(3) 0.015(3) 0.036(4) -0.006(3) -0.002(3) -0.003(3)
C22 0.024(3) 0.013(3) 0.026(3) 0.001(3) -0.002(3) -0.003(3)
C23 0.015(3) 0.020(3) 0.016(3) -0.004(2) -0.001(2) -0.003(2)
C24 0.014(3) 0.014(3) 0.017(3) 0.002(2) -0.002(2) -0.001(2)
N25 0.011(2) 0.026(3) 0.013(2) -0.005(2) -0.0014(18) -0.005(2)
O26 0.0171(19) 0.016(2) 0.018(2) 0.0011(17) -0.0020(16) -0.0033(17)
C27 0.022(3) 0.020(3) 0.019(3) 0.000(3) -0.003(2) -0.005(3)
C28 0.026(3) 0.038(4) 0.045(5) 0.006(4) 0.008(3) -0.004(3)
O29 0.0121(18) 0.017(2) 0.017(2) -0.0031(17) 0.0011(15) -0.0003(16)
C30 0.012(2) 0.010(3) 0.023(3) -0.008(2) -0.002(2) -0.007(2)
C31 0.017(3) 0.032(4) 0.026(3) -0.003(3) 0.000(3) -0.002(3)
C32 0.025(3) 0.036(4) 0.016(3) -0.006(3) 0.005(2) -0.004(3)
C33 0.017(3) 0.028(3) 0.019(3) -0.010(3) 0.002(2) 0.003(3)
C34 0.022(3) 0.019(3) 0.028(3) -0.004(3) -0.001(3) 0.000(3)
C35 0.019(3) 0.013(3) 0.018(3) -0.002(2) 0.001(2) -0.003(2)
C36 0.014(3) 0.015(3) 0.019(3) -0.002(2) -0.002(2) -0.005(2)
N37 0.014(2) 0.025(3) 0.009(2) 0.004(2) -0.0054(18) -0.002(2)
O38 0.024(2) 0.017(2) 0.014(2) 0.0015(17) 0.0044(17) -0.0013(18)
C39 0.020(3) 0.027(3) 0.020(3) 0.005(3) 0.004(2) 0.008(3)
C40 0.035(4) 0.016(3) 0.032(4) 0.001(3) -0.001(3) -0.001(3)
O41 0.026(2) 0.034(3) 0.030(3) 0.009(2) 0.0001(19) -0.001(2)
C42 0.030(3) 0.062(5) 0.051(5) 0.013(4) 0.005(3) 0.012(4)
C43 0.030(4) 0.063(5) 0.051(5) 0.013(4) 0.005(3) 0.012(4)
O44 0.031(2) 0.038(3) 0.033(2) -0.016(2) -0.0122(19) 0.002(2)
C45 0.032(2) 0.039(3) 0.034(3) -0.016(2) -0.012(2) 0.002(2)
C46 0.033(3) 0.040(3) 0.034(3) -0.016(2) -0.013(2) 0.002(2)
O47 0.029(2) 0.048(3) 0.031(3) -0.002(2) 0.003(2) -0.004(2)
C48 0.051(7) 0.051(7) 0.050(7) -0.007(6) 0.021(6) -0.015(6)
C49 0.062(9) 0.059(9) 0.068(9) -0.013(8) 0.015(8) -0.029(7)
C50 0.032(8) 0.080(9) 0.065(9) 0.021(9) -0.003(7) 0.006(8)
C51 0.067(8) 0.074(8) 0.061(8) -0.011(8) -0.022(7) -0.009(8)
C52 0.098(11) 0.092(11) 0.083(11) -0.009(10) -0.022(10) -0.008(10)
C53 0.053(7) 0.078(8) 0.053(8) -0.008(7) 0.002(7) -0.012(7)
C54 0.068(10) 0.095(11) 0.066(10) 0.004(10) 0.002(9) -0.005(9)
C55 0.059(8) 0.057(9) 0.042(8) -0.001(7) 0.010(7) 0.009(8)
Mn101 0.0142(4) 0.0270(5) 0.0162(4) 0.0005(4) -0.0047(3) 0.0008(4)
Mn102 0.0152(4) 0.0245(5) 0.0163(5) -0.0015(4) -0.0043(3) 0.0001(4)
Mn103 0.0134(4) 0.0188(5) 0.0150(4) 0.0005(4) -0.0042(3) -0.0020(4)
O104 0.0135(18) 0.019(2) 0.020(2) -0.0029(18) -0.0064(16) 0.0009(17)
O105 0.018(2) 0.042(3) 0.017(2) 0.006(2) -0.0053(17) 0.000(2)
C106 0.022(3) 0.029(3) 0.012(3) -0.001(3) -0.011(2) -0.005(3)
C107 0.020(3) 0.038(4) 0.025(3) 0.002(3) -0.007(3) 0.008(3)
C108 0.029(3) 0.035(4) 0.031(4) 0.005(3) -0.008(3) 0.006(3)
C109 0.035(4) 0.045(4) 0.017(3) 0.007(3) -0.011(3) -0.007(3)
C110 0.024(3) 0.057(5) 0.024(4) 0.004(4) -0.003(3) 0.002(3)
C111 0.019(3) 0.039(4) 0.019(3) 0.003(3) -0.003(2) 0.001(3)
C112 0.020(3) 0.053(5) 0.017(3) 0.001(3) -0.005(2) 0.006(3)
N113 0.019(2) 0.037(3) 0.023(3) 0.003(3) -0.008(2) 0.003(2)
O114 0.025(2) 0.034(3) 0.024(2) -0.002(2) -0.0081(19) 0.012(2)
C115 0.045(3) 0.083(5) 0.054(4) -0.019(4) -0.003(3) 0.016(4)
C116 0.045(3) 0.083(5) 0.055(4) -0.019(4) -0.003(3) 0.015(4)
O117 0.0139(19) 0.022(2) 0.029(2) -0.003(2) -0.0009(17) 0.0009(18)
C118 0.016(3) 0.023(3) 0.031(4) 0.007(3) -0.004(3) 0.006(3)
C119 0.024(3) 0.040(4) 0.029(4) 0.004(3) -0.001(3) 0.002(3)
C120 0.020(3) 0.064(6) 0.034(4) 0.005(4) 0.006(3) 0.004(4)
C121 0.014(3) 0.048(4) 0.038(4) 0.004(4) -0.005(3) 0.001(3)
C122 0.021(3) 0.038(4) 0.028(4) 0.004(3) -0.001(3) -0.001(3)
C123 0.014(3) 0.024(3) 0.027(3) 0.005(3) 0.000(2) -0.001(3)
C124 0.020(3) 0.019(3) 0.021(3) 0.001(3) -0.002(2) 0.000(3)
N125 0.014(2) 0.019(3) 0.022(3) 0.004(2) -0.003(2) 0.000(2)
O126 0.0092(18) 0.027(2) 0.020(2) 0.0003(19) -0.0032(16) -0.0019(17)
C127 0.014(3) 0.040(4) 0.030(4) 0.004(3) -0.009(3) -0.006(3)
C128 0.037(4) 0.029(4) 0.039(4) 0.001(3) -0.004(3) -0.005(3)
O129 0.0161(19) 0.024(2) 0.017(2) -0.0029(19) -0.0052(16) -0.0011(18)
C130 0.017(3) 0.016(3) 0.025(3) 0.003(3) 0.003(2) -0.003(2)
C131 0.024(3) 0.029(3) 0.014(3) 0.002(3) -0.007(2) -0.003(3)
C132 0.032(3) 0.043(4) 0.021(3) -0.007(3) -0.010(3) -0.008(3)
C133 0.044(4) 0.024(4) 0.033(4) -0.012(3) -0.003(3) -0.005(3)
C134 0.024(3) 0.021(3) 0.036(4) 0.001(3) -0.002(3) 0.000(3)
C135 0.017(3) 0.024(3) 0.026(3) 0.001(3) 0.001(3) -0.005(3)
C136 0.018(3) 0.015(3) 0.026(3) 0.008(3) -0.002(2) -0.002(2)
N137 0.014(2) 0.018(2) 0.018(2) 0.003(2) -0.0033(19) 0.001(2)
O138 0.0150(19) 0.026(2) 0.021(2) -0.0011(19) -0.0080(17) -0.0022(18)
C139 0.024(3) 0.026(3) 0.027(3) 0.003(3) -0.010(3) 0.002(3)
C140 0.017(3) 0.039(4) 0.032(4) -0.001(3) -0.001(3) -0.001(3)
O141 0.028(2) 0.038(3) 0.050(3) 0.015(3) -0.022(2) -0.010(2)
C142 0.032(6) 0.035(6) 0.054(8) 0.027(6) -0.001(5) 0.001(5)
C143 0.059(8) 0.038(7) 0.061(9) 0.003(6) -0.042(7) -0.007(6)
O144 0.047(2) 0.065(3) 0.040(2) 0.007(2) 0.008(2) -0.008(2)
C145 0.050(2) 0.068(3) 0.043(2) 0.006(2) 0.008(2) -0.009(2)
C146 0.053(3) 0.070(3) 0.045(3) 0.006(3) 0.008(2) -0.009(2)
O147 0.031(2) 0.032(3) 0.030(3) 0.001(2) -0.006(2) -0.014(2)
C148 0.028(3) 0.037(3) 0.050(3) 0.015(3) -0.022(2) -0.010(2)
C149 0.028(3) 0.037(3) 0.050(3) 0.015(3) -0.021(3) -0.009(3)
C201 0.014(3) 0.014(3) 0.025(3) 0.002(3) -0.002(2) -0.001(2)
C202 0.015(3) 0.015(3) 0.022(3) 0.001(2) -0.003(2) 0.000(2)
C203 0.016(3) 0.011(3) 0.028(3) -0.004(3) -0.002(2) 0.001(2)
C204 0.019(3) 0.026(3) 0.032(4) -0.006(3) 0.004(3) -0.006(3)
C205 0.030(3) 0.031(4) 0.023(3) -0.003(3) -0.003(3) -0.004(3)
C206 0.020(3) 0.025(3) 0.033(4) -0.002(3) -0.006(3) -0.012(3)
C207 0.016(3) 0.018(3) 0.029(3) 0.004(3) -0.003(2) 0.001(2)
O208 0.0141(19) 0.030(2) 0.031(2) -0.004(2) -0.0057(18) -0.0059(19)
O209 0.018(2) 0.037(3) 0.026(2) 0.002(2) 0.0013(18) -0.009(2)
C210 0.013(3) 0.021(3) 0.028(3) -0.004(3) -0.004(2) -0.001(2)
O211 0.015(2) 0.029(2) 0.031(2) -0.003(2) -0.0023(18) -0.0082(19)
O212 0.021(2) 0.029(3) 0.032(3) 0.005(2) -0.0073(19) -0.008(2)

loop_
_atom_type_symbol
_atom_type_scat_dispersion_real
_atom_type_scat_dispersion_imag
_atom_type_scat_Cromer_Mann_a1
_atom_type_scat_Cromer_Mann_b1
_atom_type_scat_Cromer_Mann_a2
_atom_type_scat_Cromer_Mann_b2
_atom_type_scat_Cromer_Mann_a3
_atom_type_scat_Cromer_Mann_b3
_atom_type_scat_Cromer_Mann_a4
_atom_type_scat_Cromer_Mann_b4
_atom_type_scat_Cromer_Mann_c
_atom_type_scat_source
C 0.0033 0.0016 2.3100 20.8439 1.0200 10.2075 1.5886 0.5687 0.8650 51.6512 0.2156 'International Tables Vol C 4.2.6.8 and 6.1.1.4'
H 0.0000 0.0000 0.4930 10.5109 0.3229 26.1257 0.1402 3.1424 0.0408 57.7998 0.0030 'International Tables Vol C 4.2.6.8 and 6.1.1.4'
N 0.0061 0.0033 12.2126 0.0057 3.1322 9.8933 2.0125 28.9975 1.1663 0.5826 -11.5290 'International Tables Vol C 4.2.6.8 and 6.1.1.4'
O 0.0106 0.0060 3.0485 13.2771 2.2868 5.7011 1.5463 0.3239 0.8670 32.9089 0.2508 'International Tables Vol C 4.2.6.8 and 6.1.1.4'
Mn 0.3368 0.7283 11.2819 5.3409 7.3573 0.3432 3.0193 17.8674 2.2441 83.7543 1.0896 'International Tables Vol C 4.2.6.8 and 6.1.1.4'

loop_
_geom_angle_atom_site_label_1
_geom_angle_site_symmetry_1
_geom_angle_atom_site_label_2
_geom_angle_site_symmetry_2
_geom_angle_atom_site_label_3
_geom_angle_site_symmetry_3
_geom_angle
_geom_angle_publ_flag
Mn3 . Mn1 . O4 . 29.89(12) yes
Mn3 . Mn1 . O5 . 151.85(14) yes
O4 . Mn1 . O5 . 176.60(18) yes
Mn3 . Mn1 . N13 . 119.16(15) yes
O4 . Mn1 . N13 . 89.29(19) yes
O5 . Mn1 . N13 . 89.0(2) yes
Mn3 . Mn1 . O38 . 61.76(12) yes
O4 . Mn1 . O38 . 91.48(17) yes
O5 . Mn1 . O38 . 90.09(18) yes
N13 . Mn1 . O38 . 176.23(19) yes
Mn3 . Mn1 . O41 . 88.48(12) yes
O4 . Mn1 . O41 . 89.63(16) yes
O5 . Mn1 . O41 . 93.29(18) yes
N13 . Mn1 . O41 . 90.19(19) yes
O38 . Mn1 . O41 . 93.50(17) yes
Mn3 . Mn1 . O47 . 94.83(12) yes
O4 . Mn1 . O47 . 89.09(17) yes
O5 . Mn1 . O47 . 87.75(18) yes
N13 . Mn1 . O47 . 80.87(19) yes
O38 . Mn1 . O47 . 95.45(17) yes
O41 . Mn1 . O47 . 170.99(18) yes
O29 2_776 Mn2 . Mn3 . 78.28(9) yes
O29 2_776 Mn2 . O4 . 86.75(14) yes
Mn3 . Mn2 . O4 . 29.33(11) yes
O29 2_776 Mn2 . O14 . 98.54(16) yes
Mn3 . Mn2 . O14 . 121.47(13) yes
O4 . Mn2 . O14 . 92.63(17) yes
O29 2_776 Mn2 . O17 . 89.40(16) yes
Mn3 . Mn2 . O17 . 146.93(13) yes
O4 . Mn2 . O17 . 175.38(17) yes
O14 . Mn2 . O17 . 90.45(18) yes
O29 2_776 Mn2 . N25 . 79.78(16) yes
Mn3 . Mn2 . N25 . 59.33(15) yes
O4 . Mn2 . N25 . 88.33(18) yes
O14 . Mn2 . N25 . 178.03(19) yes
O17 . Mn2 . N25 . 88.49(19) yes
O29 2_776 Mn2 . O44 . 166.99(16) yes
Mn3 . Mn2 . O44 . 91.87(12) yes
O4 . Mn2 . O44 . 88.70(17) yes
O14 . Mn2 . O44 . 93.83(19) yes
O17 . Mn2 . O44 . 94.52(18) yes
N25 . Mn2 . O44 . 87.91(18) yes
O26 2_776 Mn3 . Mn1 . 80.05(9) yes
O26 2_776 Mn3 . Mn2 . 86.52(10) yes
Mn1 . Mn3 . Mn2 . 59.66(3) yes
O26 2_776 Mn3 . O4 . 84.86(15) yes
Mn1 . Mn3 . O4 . 30.07(12) yes
Mn2 . Mn3 . O4 . 29.79(12) yes
O26 2_776 Mn3 . O26 . 85.61(15) yes
Mn1 . Mn3 . O26 . 118.73(12) yes
Mn2 . Mn3 . O26 . 60.25(12) yes
O4 . Mn3 . O26 . 89.84(17) yes
O26 2_776 Mn3 . O29 . 84.81(14) yes
Mn1 . Mn3 . O29 . 145.47(12) yes
Mn2 . Mn3 . O29 . 150.10(12) yes
O4 . Mn3 . O29 . 169.60(16) yes
O26 . Mn3 . O29 . 90.56(16) yes
O26 2_776 Mn3 . N37 . 84.89(16) yes
Mn1 . Mn3 . N37 . 58.98(13) yes
Mn2 . Mn3 . N37 . 118.62(14) yes
O4 . Mn3 . N37 . 88.87(18) yes
O26 . Mn3 . N37 . 170.49(17) yes
O26 2_776 Mn3 . O208 . 174.92(16) yes
Mn1 . Mn3 . O208 . 103.69(13) yes
Mn2 . Mn3 . O208 . 98.32(13) yes
O4 . Mn3 . O208 . 100.10(17) yes
O26 . Mn3 . O208 . 95.43(17) yes
O29 . Mn3 . N37 . 89.03(18) yes
O29 . Mn3 . O208 . 90.20(17) yes
N37 . Mn3 . O208 . 94.07(18) yes
Mn2 . O4 . Mn1 . 118.49(19) yes
Mn2 . O4 . Mn3 . 120.9(2) yes
Mn1 . O4 . Mn3 . 120.0(2) yes
Mn1 . O5 . C6 . 124.1(4) yes
O5 . C6 . C7 . 118.0(6) yes
O5 . C6 . C11 . 123.6(6) yes
C7 . C6 . C11 . 118.3(6) yes
C6 . C7 . C8 . 121.7(7) yes
C6 . C7 . H71 . 118.9 no
C8 . C7 . H71 . 119.4 no
C7 . C8 . C9 . 120.6(6) yes
C7 . C8 . H81 . 119.6 no
C9 . C8 . H81 . 119.9 no
C8 . C9 . C10 . 118.5(6) yes
C8 . C9 . H91 . 120.5 no
C10 . C9 . H91 . 121.1 no
C9 . C10 . C11 . 122.4(7) yes
C9 . C10 . H101 . 117.9 no
C11 . C10 . H101 . 119.7 no
C6 . C11 . C10 . 118.6(6) yes
C6 . C11 . C12 . 122.4(6) yes
C10 . C11 . C12 . 119.0(6) yes
C11 . C12 . N13 . 119.5(6) yes
C11 . C12 . C15 . 120.9(6) yes
N13 . C12 . C15 . 119.4(6) yes
Mn1 . N13 . C12 . 127.9(4) yes
Mn1 . N13 . O14 . 116.1(4) yes
C12 . N13 . O14 . 115.6(5) yes
N13 . O14 . Mn2 . 115.9(3) yes
C12 . C15 . C16 . 111.7(7) yes
C12 . C15 . H153 . 108.9 no
C16 . C15 . H153 . 110.0 no
C12 . C15 . H154 . 107.5 no
C16 . C15 . H154 . 108.4 no
H153 . C15 . H154 . 110.3 no
C12 . C15 . C55 . 107.3(9) yes
C12 . C15 . H152 . 110.3 no
C55 . C15 . H152 . 111.2 no
C12 . C15 . H151 . 108.9 no
C55 . C15 . H151 . 109.2 no
H152 . C15 . H151 . 109.9 no
C15 . C16 . H161 . 109.5 no
C15 . C16 . H163 . 108.6 no
H161 . C16 . H163 . 110.9 no
C15 . C16 . H162 . 107.5 no
H161 . C16 . H162 . 110.5 no
H163 . C16 . H162 . 109.8 no
Mn2 . O17 . C18 . 125.0(4) yes
O17 . C18 . C19 . 117.4(5) yes
O17 . C18 . C23 . 123.2(5) yes
C19 . C18 . C23 . 119.3(6) yes
C18 . C19 . C20 . 120.9(6) yes
C18 . C19 . H191 . 120.4 no
C20 . C19 . H191 . 118.7 no
C19 . C20 . C21 . 119.9(6) yes
C19 . C20 . H201 . 120.9 no
C21 . C20 . H201 . 119.3 no
C20 . C21 . C22 . 119.9(6) yes
C20 . C21 . H211 . 119.6 no
C22 . C21 . H211 . 120.4 no
C21 . C22 . C23 . 122.2(6) yes
C21 . C22 . H221 . 118.1 no
C23 . C22 . H221 . 119.7 no
C22 . C23 . C18 . 117.5(5) yes
C22 . C23 . C24 . 119.4(5) yes
C18 . C23 . C24 . 122.9(5) yes
C23 . C24 . N25 . 119.0(5) yes
C23 . C24 . C27 . 119.8(5) yes
N25 . C24 . C27 . 121.2(5) yes
Mn2 . N25 . C24 . 127.5(4) yes
Mn2 . N25 . O26 . 115.0(3) yes
C24 . N25 . O26 . 117.4(5) yes
N25 . O26 . Mn3 2_776 107.5(3) yes
N25 . O26 . Mn3 . 115.2(3) yes
Mn3 2_776 O26 . Mn3 . 94.39(15) yes
C24 . C27 . C28 . 109.5(5) yes
C24 . C27 . H272 . 110.6 no
C28 . C27 . H272 . 109.7 no
C24 . C27 . H271 . 110.0 no
C28 . C27 . H271 . 108.9 no
H272 . C27 . H271 . 108.2 no
C27 . C28 . H282 . 109.5 no
C27 . C28 . H283 . 110.1 no
H282 . C28 . H283 . 107.8 no
C27 . C28 . H281 . 111.0 no
H282 . C28 . H281 . 109.2 no
H283 . C28 . H281 . 109.3 no
Mn2 2_776 O29 . Mn3 . 117.36(17) yes
Mn2 2_776 O29 . C30 . 112.8(3) yes
Mn3 . O29 . C30 . 118.9(3) yes
O29 . C30 . C31 . 118.0(5) yes
O29 . C30 . C35 . 122.9(5) yes
C31 . C30 . C35 . 119.0(5) yes
C30 . C31 . C32 . 121.7(6) yes
C30 . C31 . H1511 . 118.3 no
C32 . C31 . H1511 . 120.0 no
C31 . C32 . C33 . 119.0(6) yes
C31 . C32 . H321 . 120.0 no
C33 . C32 . H321 . 121.0 no
C32 . C33 . C34 . 120.4(5) yes
C32 . C33 . H331 . 120.3 no
C34 . C33 . H331 . 119.3 no
C33 . C34 . C35 . 121.3(6) yes
C33 . C34 . H341 . 120.1 no
C35 . C34 . H341 . 118.6 no
C34 . C35 . C30 . 118.3(5) yes
C34 . C35 . C36 . 118.4(5) yes
C30 . C35 . C36 . 123.2(5) yes
C35 . C36 . N37 . 120.4(5) yes
C35 . C36 . C39 . 119.0(5) yes
N37 . C36 . C39 . 120.6(5) yes
Mn3 . N37 . C36 . 125.1(4) yes
Mn3 . N37 . O38 . 115.7(3) yes
C36 . N37 . O38 . 119.1(5) yes
N37 . O38 . Mn1 . 116.5(3) yes
C36 . C39 . C40 . 113.5(5) yes
C36 . C39 . H391 . 108.8 no
C40 . C39 . H391 . 111.0 no
C36 . C39 . H392 . 107.4 no
C40 . C39 . H392 . 108.8 no
H391 . C39 . H392 . 107.1 no
C39 . C40 . H401 . 108.6 no
C39 . C40 . H402 . 109.8 no
H401 . C40 . H402 . 109.3 no
C39 . C40 . H403 . 110.1 no
H401 . C40 . H403 . 108.4 no
H402 . C40 . H403 . 110.5 no
Mn1 . O41 . C42 . 127.3(5) yes
Mn1 . O41 . H411 . 122.0 no
C42 . O41 . H411 . 89.5 no
O41 . C42 . C50 . 113.2(12) yes
O41 . C42 . H421 . 109.8 no
C50 . C42 . H421 . 95.0 no
O41 . C42 . H422 . 109.7 no
C50 . C42 . H422 . 120.2 no
H421 . C42 . H422 . 107.4 no
O41 . C42 . C43 . 109.7(9) yes
O41 . C42 . H421 . 109.8 no
C43 . C42 . H421 . 123.7 no
O41 . C42 . H422 . 109.7 no
C43 . C42 . H422 . 95.0 no
H421 . C42 . H422 . 107.4 no
C42 . C43 . H433 . 107.5 no
C42 . C43 . H432 . 110.1 no
H433 . C43 . H432 . 113.3 no
C42 . C43 . H431 . 106.2 no
H433 . C43 . H431 . 107.1 no
H432 . C43 . H431 . 112.2 no
Mn2 . O44 . C45 . 138.0(7) yes
Mn2 . O44 . H441 . 114.0 no
C45 . O44 . H441 . 107.9 no
Mn2 . O44 . C51 . 123.6(11) yes
Mn2 . O44 . H441 . 114.0 no
C51 . O44 . H441 . 110.9 no
O44 . C45 . C46 . 113.6(12) yes
O44 . C45 . H451 . 106.4 no
C46 . C45 . H451 . 105.3 no
O44 . C45 . H452 . 111.1 no
C46 . C45 . H452 . 110.9 no
H451 . C45 . H452 . 109.3 no
C45 . C46 . H462 . 109.2 no
C45 . C46 . H461 . 109.5 no
H462 . C46 . H461 . 111.0 no
C45 . C46 . H463 . 106.2 no
H462 . C46 . H463 . 111.0 no
H461 . C46 . H463 . 109.9 no
Mn1 . O47 . C53 . 134.2(10) yes
Mn1 . O47 . H471 . 131.4 no
C53 . O47 . H471 . 93.6 no
Mn1 . O47 . C48 . 120.5(8) yes
Mn1 . O47 . H471 . 131.4 no
C48 . O47 . H471 . 105.6 no
O47 . C48 . C49 . 122.8(17) yes
O47 . C48 . H482 . 103.1 no
C49 . C48 . H482 . 105.3 no
O47 . C48 . H481 . 106.2 no
C49 . C48 . H481 . 107.4 no
H482 . C48 . H481 . 112.1 no
C48 . C49 . H493 . 108.7 no
C48 . C49 . H492 . 108.6 no
H493 . C49 . H492 . 107.1 no
C48 . C49 . H491 . 112.3 no
H493 . C49 . H491 . 110.8 no
H492 . C49 . H491 . 109.2 no
C42 . C50 . H503 . 112.2 no
C42 . C50 . H501 . 114.8 no
H503 . C50 . H501 . 108.1 no
C42 . C50 . H502 . 111.1 no
H503 . C50 . H502 . 103.5 no
H501 . C50 . H502 . 106.5 no
O44 . C51 . C52 . 117(2) yes
O44 . C51 . H511 . 107.1 no
C52 . C51 . H511 . 111.0 no
O44 . C51 . H512 . 106.6 no
C52 . C51 . H512 . 111.4 no
H511 . C51 . H512 . 103.2 no
C51 . C52 . H523 . 115.5 no
C51 . C52 . H522 . 114.7 no
H523 . C52 . H522 . 102.0 no
C51 . C52 . H521 . 116.0 no
H523 . C52 . H521 . 102.7 no
H522 . C52 . H521 . 104.0 no
O47 . C53 . C54 . 113.3(18) yes
O47 . C53 . H532 . 111.5 no
C54 . C53 . H532 . 105.8 no
O47 . C53 . H531 . 111.4 no
C54 . C53 . H531 . 103.8 no
H532 . C53 . H531 . 110.8 no
C53 . C54 . H542 . 111.9 no
C53 . C54 . H543 . 110.8 no
H542 . C54 . H543 . 107.7 no
C53 . C54 . H541 . 110.5 no
H542 . C54 . H541 . 108.9 no
H543 . C54 . H541 . 106.8 no
C15 . C55 . H2111 . 110.4 no
C15 . C55 . H2113 . 110.3 no
H2111 . C55 . H2113 . 107.4 no
C15 . C55 . H2112 . 111.4 no
H2111 . C55 . H2112 . 108.8 no
H2113 . C55 . H2112 . 108.4 no
Mn102 . Mn101 . Mn103 . 60.07(3) yes
Mn102 . Mn101 . O104 . 30.63(12) yes
Mn103 . Mn101 . O104 . 29.72(12) yes
Mn102 . Mn101 . O105 . 144.47(14) yes
Mn103 . Mn101 . O105 . 154.72(14) yes
O104 . Mn101 . O105 . 174.92(19) yes
Mn102 . Mn101 . N113 . 57.58(14) yes
Mn103 . Mn101 . N113 . 117.22(14) yes
O104 . Mn101 . N113 . 87.51(18) yes
O105 . Mn101 . N113 . 88.00(19) yes
Mn102 . Mn101 . O138 . 120.91(12) yes
Mn103 . Mn101 . O138 . 61.74(11) yes
O104 . Mn101 . O138 . 91.37(17) yes
O105 . Mn101 . O138 . 92.99(18) yes
N113 . Mn101 . O138 . 176.8(2) yes
Mn102 . Mn101 . O141 . 96.60(12) yes
Mn103 . Mn101 . O141 . 87.62(12) yes
O104 . Mn101 . O141 . 89.35(17) yes
O105 . Mn101 . O141 . 93.23(18) yes
N113 . Mn101 . O141 . 92.6(2) yes
Mn102 . Mn101 . O147 . 78.62(12) yes
Mn103 . Mn101 . O147 . 91.69(12) yes
O104 . Mn101 . O147 . 87.50(17) yes
O105 . Mn101 . O147 . 89.60(18) yes
N113 . Mn101 . O147 . 83.1(2) yes
O138 . Mn101 . O141 . 90.4(2) yes
O138 . Mn101 . O147 . 93.85(18) yes
O141 . Mn101 . O147 . 174.80(18) yes
O129 2_666 Mn102 . Mn101 . 93.76(10) yes
O129 2_666 Mn102 . Mn103 . 77.33(10) yes
Mn101 . Mn102 . Mn103 . 59.99(3) yes
O129 2_666 Mn102 . O104 . 87.70(16) yes
Mn101 . Mn102 . O104 . 30.56(11) yes
Mn103 . Mn102 . O104 . 29.71(11) yes
O129 2_666 Mn102 . O114 . 98.16(17) yes
Mn101 . Mn102 . O114 . 61.52(13) yes
Mn103 . Mn102 . O114 . 120.78(13) yes
O104 . Mn102 . O114 . 92.02(17) yes
O129 2_666 Mn102 . O117 . 91.25(17) yes
Mn101 . Mn102 . O117 . 152.97(13) yes
Mn103 . Mn102 . O117 . 146.75(13) yes
O104 . Mn102 . O117 . 176.45(18) yes
O114 . Mn102 . O117 . 91.48(18) yes
O129 2_666 Mn102 . N125 . 80.47(17) yes
Mn101 . Mn102 . N125 . 118.48(15) yes
Mn103 . Mn102 . N125 . 59.00(14) yes
O104 . Mn102 . N125 . 87.94(18) yes
O114 . Mn102 . N125 . 178.6(2) yes
O129 2_666 Mn102 . O144 . 169.74(17) yes
Mn101 . Mn102 . O144 . 88.56(15) yes
Mn103 . Mn102 . O144 . 95.30(15) yes
O104 . Mn102 . O144 . 89.3(2) yes
O114 . Mn102 . O144 . 91.7(2) yes
O117 . Mn102 . N125 . 88.54(19) yes
O117 . Mn102 . O144 . 91.2(2) yes
N125 . Mn102 . O144 . 89.6(2) yes
O126 2_666 Mn103 . Mn101 . 81.46(9) yes
O126 2_666 Mn103 . Mn102 . 87.07(10) yes
Mn101 . Mn103 . Mn102 . 59.94(3) yes
O126 2_666 Mn103 . O104 . 86.44(16) yes
Mn101 . Mn103 . O104 . 30.08(11) yes
Mn102 . Mn103 . O104 . 30.14(12) yes
O126 2_666 Mn103 . O126 . 86.40(14) yes
Mn101 . Mn103 . O126 . 119.89(12) yes
Mn102 . Mn103 . O126 . 60.82(12) yes
O104 . Mn103 . O126 . 90.89(17) yes
O126 2_666 Mn103 . O129 . 82.86(16) yes
Mn101 . Mn103 . O129 . 145.02(12) yes
Mn102 . Mn103 . O129 . 149.68(13) yes
O104 . Mn103 . O129 . 169.19(18) yes
O126 . Mn103 . O129 . 89.97(17) yes
O126 2_666 Mn103 . N137 . 86.72(16) yes
Mn101 . Mn103 . N137 . 59.29(14) yes
Mn102 . Mn103 . N137 . 119.17(14) yes
O104 . Mn103 . N137 . 89.07(18) yes
O126 . Mn103 . N137 . 173.11(19) yes
O126 2_666 Mn103 . O211 . 174.10(16) yes
Mn101 . Mn103 . O211 . 103.52(12) yes
Mn102 . Mn103 . O211 . 98.13(12) yes
O104 . Mn103 . O211 . 99.45(17) yes
O126 . Mn103 . O211 . 93.69(17) yes
O129 . Mn103 . N137 . 88.80(18) yes
O129 . Mn103 . O211 . 91.24(17) yes
N137 . Mn103 . O211 . 93.11(18) yes
Mn102 . O104 . Mn101 . 118.8(2) yes
Mn102 . O104 . Mn103 . 120.14(19) yes
Mn101 . O104 . Mn103 . 120.2(2) yes
Mn101 . O105 . C106 . 122.5(4) yes
O105 . C106 . C107 . 118.7(6) yes
O105 . C106 . C111 . 123.6(5) yes
C107 . C106 . C111 . 117.7(6) yes
C106 . C107 . C108 . 121.5(6) yes
C106 . C107 . H1071 . 118.9 no
C108 . C107 . H1071 . 119.6 no
C107 . C108 . C109 . 120.4(6) yes
C107 . C108 . H1081 . 119.3 no
C109 . C108 . H1081 . 120.3 no
C108 . C109 . C110 . 119.4(6) yes
C108 . C109 . H1091 . 120.5 no
C110 . C109 . H1091 . 120.1 no
C109 . C110 . C111 . 121.3(6) yes
C109 . C110 . H1101 . 119.8 no
C111 . C110 . H1101 . 118.9 no
C110 . C111 . C106 . 119.4(6) yes
C110 . C111 . C112 . 119.4(6) yes
C106 . C111 . C112 . 121.2(6) yes
C111 . C112 . N113 . 120.2(6) yes
C111 . C112 . C115 . 120.9(6) yes
N113 . C112 . C115 . 118.6(7) yes
Mn101 . N113 . C112 . 127.1(5) yes
Mn101 . N113 . O114 . 116.0(4) yes
C112 . N113 . O114 . 116.3(6) yes
N113 . O114 . Mn102 . 113.9(4) yes
C112 . C115 . C116 . 108.0(7) yes
C112 . C115 . H1151 . 111.0 no
C116 . C115 . H1151 . 109.0 no
C112 . C115 . H1152 . 110.7 no
C116 . C115 . H1152 . 110.0 no
H1151 . C115 . H1152 . 108.1 no
C115 . C116 . H1161 . 110.2 no
C115 . C116 . H1162 . 111.9 no
H1161 . C116 . H1162 . 107.4 no
C115 . C116 . H1163 . 112.4 no
H1161 . C116 . H1163 . 107.5 no
H1162 . C116 . H1163 . 107.1 no
Mn102 . O117 . C118 . 120.0(4) yes
O117 . C118 . C119 . 117.5(6) yes
O117 . C118 . C123 . 123.5(6) yes
C119 . C118 . C123 . 119.0(5) yes
C118 . C119 . C120 . 119.8(6) yes
C118 . C119 . H1191 . 120.0 no
C120 . C119 . H1191 . 120.2 no
C119 . C120 . C121 . 121.8(7) yes
C119 . C120 . H1201 . 118.6 no
C121 . C120 . H1201 . 119.6 no
C120 . C121 . C122 . 119.0(6) yes
C120 . C121 . H1211 . 121.1 no
C122 . C121 . H1211 . 120.0 no
C121 . C122 . C123 . 122.1(6) yes
C121 . C122 . H1221 . 119.1 no
C123 . C122 . H1221 . 118.7 no
C122 . C123 . C118 . 118.2(6) yes
C122 . C123 . C124 . 119.6(6) yes
C118 . C123 . C124 . 122.2(5) yes
C123 . C124 . N125 . 118.7(5) yes
C123 . C124 . C127 . 119.7(5) yes
N125 . C124 . C127 . 121.6(6) yes
Mn102 . N125 . C124 . 126.9(4) yes
Mn102 . N125 . O126 . 114.8(3) yes
C124 . N125 . O126 . 118.0(5) yes
N125 . O126 . Mn103 . 112.3(3) yes
N125 . O126 . Mn103 2_666 110.8(3) yes
Mn103 . O126 . Mn103 2_666 93.60(14) yes
C124 . C127 . C128 . 112.5(6) yes
C124 . C127 . H1272 . 109.1 no
C128 . C127 . H1272 . 107.9 no
C124 . C127 . H1271 . 109.1 no
C128 . C127 . H1271 . 108.9 no
H1272 . C127 . H1271 . 109.3 no
C127 . C128 . H1282 . 109.8 no
C127 . C128 . H1283 . 110.4 no
H1282 . C128 . H1283 . 109.3 no
C127 . C128 . H1281 . 109.8 no
H1282 . C128 . H1281 . 108.1 no
H1283 . C128 . H1281 . 109.5 no
Mn102 2_666 O129 . Mn103 . 120.24(19) yes
Mn102 2_666 O129 . C130 . 113.1(3) yes
Mn103 . O129 . C130 . 119.0(4) yes
O129 . C130 . C131 . 118.9(5) yes
O129 . C130 . C135 . 121.8(5) yes
C131 . C130 . C135 . 119.3(6) yes
C130 . C131 . C132 . 120.3(6) yes
C130 . C131 . H1311 . 119.5 no
C132 . C131 . H1311 . 120.1 no
C131 . C132 . C133 . 121.9(6) yes
C131 . C132 . H1321 . 118.8 no
C133 . C132 . H1321 . 119.3 no
C132 . C133 . C134 . 118.6(6) yes
C132 . C133 . H1331 . 120.5 no
C134 . C133 . H1331 . 120.9 no
C133 . C134 . C135 . 121.9(6) yes
C133 . C134 . H1341 . 119.5 no
C135 . C134 . H1341 . 118.7 no
C130 . C135 . C134 . 118.0(6) yes
C130 . C135 . C136 . 122.9(6) yes
C134 . C135 . C136 . 119.0(6) yes
C135 . C136 . N137 . 119.4(5) yes
C135 . C136 . C139 . 118.7(6) yes
N137 . C136 . C139 . 121.8(5) yes
Mn103 . N137 . C136 . 125.5(4) yes
Mn103 . N137 . O138 . 116.9(3) yes
C136 . N137 . O138 . 117.5(5) yes
N137 . O138 . Mn101 . 115.5(3) yes
C136 . C139 . C140 . 111.4(5) yes
C136 . C139 . H1392 . 109.1 no
C140 . C139 . H1392 . 108.7 no
C136 . C139 . H1391 . 109.4 no
C140 . C139 . H1391 . 108.3 no
H1392 . C139 . H1391 . 110.0 no
C139 . C140 . H1403 . 110.8 no
C139 . C140 . H1401 . 110.9 no
H1403 . C140 . H1401 . 108.3 no
C139 . C140 . H1402 . 111.0 no
H1403 . C140 . H1402 . 108.0 no
H1401 . C140 . H1402 . 107.6 no
Mn101 . O141 . C148 . 136.1(9) yes
Mn101 . O141 . H1411 . 116.4 no
C148 . O141 . H1411 . 106.9 no
Mn101 . O141 . C142 . 117.8(5) yes
Mn101 . O141 . H1411 . 116.4 no
C142 . O141 . H1411 . 95.2 no
O141 . C142 . C143 . 107.2(10) yes
O141 . C142 . H1421 . 110.6 no
C143 . C142 . H1421 . 109.4 no
O141 . C142 . H1422 . 110.5 no
C143 . C142 . H1422 . 109.9 no
H1421 . C142 . H1422 . 109.3 no
C142 . C143 . H1433 . 110.6 no
C142 . C143 . H1432 . 111.4 no
H1433 . C143 . H1432 . 107.9 no
C142 . C143 . H1431 . 111.1 no
H1433 . C143 . H1431 . 107.3 no
H1432 . C143 . H1431 . 108.4 no
Mn102 . O144 . C145 . 125.9(5) yes
Mn102 . O144 . H1441 . 114.9 no
C145 . O144 . H1441 . 115.9 no
O144 . C145 . C146 . 109.5(7) yes
O144 . C145 . H1451 . 108.7 no
C146 . C145 . H1451 . 110.5 no
O144 . C145 . H1452 . 110.5 no
C146 . C145 . H1452 . 109.0 no
H1451 . C145 . H1452 . 108.6 no
C145 . C146 . H1461 . 108.8 no
C145 . C146 . H1463 . 107.0 no
H1461 . C146 . H1463 . 111.8 no
C145 . C146 . H1462 . 107.1 no
H1461 . C146 . H1462 . 111.6 no
H1463 . C146 . H1462 . 110.3 no
Mn101 . O147 . H1472 . 132.2 no
Mn101 . O147 . H1471 . 136.5 no
H1472 . O147 . H1471 . 88.4 no
O141 . C148 . C149 . 106(2) yes
O141 . C148 . H121 . 111.4 no
C149 . C148 . H121 . 109.5 no
O141 . C148 . H122 . 111.6 no
C149 . C148 . H122 . 110.3 no
H121 . C148 . H122 . 108.3 no
C148 . C149 . H311 . 110.7 no
C148 . C149 . H312 . 110.7 no
H311 . C149 . H312 . 109.7 no
C148 . C149 . H313 . 109.2 no
H311 . C149 . H313 . 107.5 no
H312 . C149 . H313 . 109.1 no
C202 . C201 . C206 . 119.5(5) yes
C202 . C201 . C207 . 121.3(5) yes
C206 . C201 . C207 . 119.2(5) yes
C201 . C202 . C203 . 119.0(5) yes
C201 . C202 . H2021 . 119.5 no
C203 . C202 . H2021 . 121.5 no
C202 . C203 . C204 . 121.0(5) yes
C202 . C203 . C210 . 119.5(5) yes
C204 . C203 . C210 . 119.3(5) yes
C203 . C204 . C205 . 119.8(6) yes
C203 . C204 . H2041 . 121.5 no
C205 . C204 . H2041 . 118.7 no
C204 . C205 . C206 . 119.8(6) yes
C204 . C205 . H2051 . 119.6 no
C206 . C205 . H2051 . 120.6 no
C205 . C206 . C201 . 120.8(5) yes
C205 . C206 . H2061 . 120.4 no
C201 . C206 . H2061 . 118.8 no
C201 . C207 . O208 . 115.8(5) yes
C201 . C207 . O209 . 119.4(5) yes
O208 . C207 . O209 . 124.8(6) yes
Mn3 . O208 . C207 . 147.8(4) yes
C203 . C210 . O211 . 114.8(5) yes
C203 . C210 . O212 . 119.2(5) yes
O211 . C210 . O212 . 126.0(5) yes
Mn103 . O211 . C210 . 142.3(4) yes

loop_
_geom_bond_atom_site_label_1
_geom_bond_site_symmetry_1
_geom_bond_atom_site_label_2
_geom_bond_site_symmetry_2
_geom_bond_distance
_geom_bond_publ_flag
Mn1 . Mn3 . 3.2428(12) yes
Mn1 . O4 . 1.877(4) yes
Mn1 . O5 . 1.855(4) yes
Mn1 . N13 . 1.995(5) yes
Mn1 . O38 . 1.922(4) yes
Mn1 . O41 . 2.215(4) yes
Mn1 . O47 . 2.336(5) yes
Mn2 . O29 2_776 2.444(4) yes
Mn2 . Mn3 . 3.2707(12) yes
Mn2 . O4 . 1.893(4) yes
Mn2 . O14 . 1.898(4) yes
Mn2 . O17 . 1.854(4) yes
Mn2 . N25 . 1.979(5) yes
Mn2 . O44 . 2.241(4) yes
Mn3 . O26 2_776 2.453(4) yes
Mn3 . O4 . 1.867(4) yes
Mn3 . O26 . 1.944(4) yes
Mn3 . O29 . 1.915(4) yes
Mn3 . N37 . 2.025(5) yes
Mn3 . O208 . 2.090(4) yes
O5 . C6 . 1.325(7) yes
C6 . C7 . 1.396(9) yes
C6 . C11 . 1.402(9) yes
C7 . C8 . 1.371(9) yes
C7 . H71 . 0.911 no
C8 . C9 . 1.383(10) yes
C8 . H81 . 0.910 no
C9 . C10 . 1.373(10) yes
C9 . H91 . 0.930 no
C10 . C11 . 1.401(9) yes
C10 . H101 . 0.920 no
C11 . C12 . 1.465(9) yes
C12 . N13 . 1.308(8) yes
C12 . C15 . 1.491(9) yes
N13 . O14 . 1.386(6) yes
C15 . C16 . 1.541(14) yes
C15 . H153 . 0.963 no
C15 . H154 . 0.975 no
C15 . C55 . 1.62(2) yes
C15 . H152 . 0.960 no
C15 . H151 . 0.972 no
C16 . H161 . 0.932 no
C16 . H163 . 0.948 no
C16 . H162 . 0.966 no
O17 . C18 . 1.340(7) yes
C18 . C19 . 1.398(8) yes
C18 . C23 . 1.405(8) yes
C19 . C20 . 1.390(9) yes
C19 . H191 . 0.908 no
C20 . C21 . 1.377(9) yes
C20 . H201 . 0.931 no
C21 . C22 . 1.361(9) yes
C21 . H211 . 0.946 no
C22 . C23 . 1.420(8) yes
C22 . H221 . 0.925 no
C23 . C24 . 1.471(8) yes
C24 . N25 . 1.296(7) yes
C24 . C27 . 1.492(8) yes
N25 . O26 . 1.388(6) yes
C27 . C28 . 1.532(8) yes
C27 . H272 . 0.974 no
C27 . H271 . 0.970 no
C28 . H282 . 0.975 no
C28 . H283 . 0.969 no
C28 . H281 . 0.961 no
O29 . C30 . 1.348(6) yes
C30 . C31 . 1.402(8) yes
C30 . C35 . 1.406(8) yes
C31 . C32 . 1.377(8) yes
C31 . H1511 . 0.941 no
C32 . C33 . 1.391(9) yes
C32 . H321 . 0.930 no
C33 . C34 . 1.375(9) yes
C33 . H331 . 0.935 no
C34 . C35 . 1.409(8) yes
C34 . H341 . 0.935 no
C35 . C36 . 1.481(8) yes
C36 . N37 . 1.283(7) yes
C36 . C39 . 1.507(8) yes
N37 . O38 . 1.354(6) yes
C39 . C40 . 1.514(9) yes
C39 . H391 . 0.981 no
C39 . H392 . 0.968 no
C40 . H401 . 0.966 no
C40 . H402 . 0.958 no
C40 . H403 . 0.951 no
O41 . C42 . 1.449(9) yes
O41 . H411 . 0.804 no
C42 . C50 . 1.46(2) yes
C42 . H421 . 0.966 no
C42 . H422 . 0.969 no
C42 . C43 . 1.510(18) yes
C42 . H421 . 0.966 no
C42 . H422 . 0.969 no
C43 . H433 . 0.967 no
C43 . H432 . 0.913 no
C43 . H431 . 0.972 no
O44 . C45 . 1.386(15) yes
O44 . H441 . 0.828 no
O44 . C51 . 1.41(2) yes
O44 . H441 . 0.828 no
C45 . C46 . 1.499(19) yes
C45 . H451 . 1.024 no
C45 . H452 . 0.947 no
C46 . H462 . 0.956 no
C46 . H461 . 0.973 no
C46 . H463 . 0.976 no
O47 . C53 . 1.45(2) yes
O47 . H471 . 0.818 no
O47 . C48 . 1.458(18) yes
O47 . H471 . 0.818 no
C48 . C49 . 1.44(3) yes
C48 . H482 . 0.974 no
C48 . H481 . 0.941 no
C49 . H493 . 0.969 no
C49 . H492 . 0.978 no
C49 . H491 . 0.946 no
C50 . H503 . 0.989 no
C50 . H501 . 0.947 no
C50 . H502 . 1.005 no
C51 . C52 . 1.36(3) yes
C51 . H511 . 1.005 no
C51 . H512 . 1.015 no
C52 . H523 . 1.029 no
C52 . H522 . 1.000 no
C52 . H521 . 0.996 no
C53 . C54 . 1.54(3) yes
C53 . H532 . 0.960 no
C53 . H531 . 0.972 no
C54 . H542 . 0.958 no
C54 . H543 . 0.983 no
C54 . H541 . 0.975 no
C55 . H2111 . 0.971 no
C55 . H2113 . 0.975 no
C55 . H2112 . 0.956 no
Mn101 . Mn102 . 3.2503(12) yes
Mn101 . Mn103 . 3.2521(12) yes
Mn101 . O104 . 1.886(4) yes
Mn101 . O105 . 1.890(4) yes
Mn101 . N113 . 2.002(6) yes
Mn101 . O138 . 1.925(4) yes
Mn101 . O141 . 2.240(5) yes
Mn101 . O147 . 2.258(5) yes
Mn102 . O129 2_666 2.412(4) yes
Mn102 . Mn103 . 3.2545(13) yes
Mn102 . O104 . 1.890(4) yes
Mn102 . O114 . 1.901(4) yes
Mn102 . O117 . 1.864(4) yes
Mn102 . N125 . 1.989(5) yes
Mn102 . O144 . 2.242(6) yes
Mn103 . O126 2_666 2.459(4) yes
Mn103 . O104 . 1.865(4) yes
Mn103 . O126 . 1.966(4) yes
Mn103 . O129 . 1.902(4) yes
Mn103 . N137 . 1.986(5) yes
Mn103 . O211 . 2.109(4) yes
O105 . C106 . 1.341(7) yes
C106 . C107 . 1.411(8) yes
C106 . C111 . 1.401(9) yes
C107 . C108 . 1.378(9) yes
C107 . H1071 . 0.923 no
C108 . C109 . 1.376(10) yes
C108 . H1081 . 0.931 no
C109 . C110 . 1.377(10) yes
C109 . H1091 . 0.938 no
C110 . C111 . 1.407(9) yes
C110 . H1101 . 0.939 no
C111 . C112 . 1.472(9) yes
C112 . N113 . 1.298(8) yes
C112 . C115 . 1.519(11) yes
N113 . O114 . 1.368(7) yes
C115 . C116 . 1.611(14) yes
C115 . H1151 . 0.974 no
C115 . H1152 . 0.960 no
C116 . H1161 . 0.990 no
C116 . H1162 . 0.995 no
C116 . H1163 . 0.973 no
O117 . C118 . 1.336(7) yes
C118 . C119 . 1.413(9) yes
C118 . C123 . 1.405(9) yes
C119 . C120 . 1.375(9) yes
C119 . H1191 . 0.935 no
C120 . C121 . 1.370(10) yes
C120 . H1201 . 0.925 no
C121 . C122 . 1.366(9) yes
C121 . H1211 . 0.930 no
C122 . C123 . 1.406(8) yes
C122 . H1221 . 0.928 no
C123 . C124 . 1.462(8) yes
C124 . N125 . 1.305(7) yes
C124 . C127 . 1.506(8) yes
N125 . O126 . 1.392(6) yes
C127 . C128 . 1.520(10) yes
C127 . H1272 . 0.975 no
C127 . H1271 . 0.965 no
C128 . H1282 . 0.966 no
C128 . H1283 . 0.965 no
C128 . H1281 . 0.960 no
O129 . C130 . 1.339(7) yes
C130 . C131 . 1.400(8) yes
C130 . C135 . 1.409(8) yes
C131 . C132 . 1.349(9) yes
C131 . H1311 . 0.935 no
C132 . C133 . 1.367(10) yes
C132 . H1321 . 0.933 no
C133 . C134 . 1.388(9) yes
C133 . H1331 . 0.917 no
C134 . C135 . 1.383(9) yes
C134 . H1341 . 0.915 no
C135 . C136 . 1.485(8) yes
C136 . N137 . 1.296(8) yes
C136 . C139 . 1.502(8) yes
N137 . O138 . 1.386(6) yes
C139 . C140 . 1.534(9) yes
C139 . H1392 . 0.972 no
C139 . H1391 . 0.966 no
C140 . H1403 . 0.969 no
C140 . H1401 . 0.980 no
C140 . H1402 . 0.972 no
O141 . C148 . 1.35(2) yes
O141 . H1411 . 0.814 no
O141 . C142 . 1.584(14) yes
O141 . H1411 . 0.814 no
C142 . C143 . 1.474(18) yes
C142 . H1421 . 0.963 no
C142 . H1422 . 0.968 no
C143 . H1433 . 0.969 no
C143 . H1432 . 0.965 no
C143 . H1431 . 0.962 no
O144 . C145 . 1.415(9) yes
O144 . H1441 . 0.820 no
C145 . C146 . 1.474(12) yes
C145 . H1451 . 0.991 no
C145 . H1452 . 0.976 no
C146 . H1461 . 0.964 no
C146 . H1463 . 0.985 no
C146 . H1462 . 1.001 no
O147 . H1472 . 0.840 no
O147 . H1471 . 0.815 no
C148 . C149 . 1.43(4) yes
C148 . H121 . 0.979 no
C148 . H122 . 0.973 no
C149 . H311 . 0.969 no
C149 . H312 . 0.950 no
C149 . H313 . 0.970 no
C201 . C202 . 1.402(7) yes
C201 . C206 . 1.380(9) yes
C201 . C207 . 1.497(8) yes
C202 . C203 . 1.398(8) yes
C202 . H2021 . 0.920 no
C203 . C204 . 1.370(8) yes
C203 . C210 . 1.508(7) yes
C204 . C205 . 1.392(8) yes
C204 . H2041 . 0.933 no
C205 . C206 . 1.385(9) yes
C205 . H2051 . 0.924 no
C206 . H2061 . 0.919 no
C207 . O208 . 1.259(7) yes
C207 . O209 . 1.253(7) yes
C210 . O211 . 1.259(7) yes
C210 . O212 . 1.257(7) yes

loop_
_platon_squeeze_void_nr
_platon_squeeze_void_average_x
_platon_squeeze_void_average_y
_platon_squeeze_void_average_z
_platon_squeeze_void_volume
_platon_squeeze_void_count_electrons
1 0.000 0.000 0.000 14.2 0.8
2 0.250 0.353 0.250 425.9 83.5
3 0.750 -0.047 0.250 43.6 6.7
4 0.500 0.000 0.500 14.3 1.0
5 0.750 -0.353 0.750 426.0 83.6
6 0.250 0.047 0.750 43.6 6.3
7 0.750 0.496 0.250 49.2 3.7
8 0.250 0.504 0.750 49.2 3.6
